data_4108903
loop_
_publ_author_name
'Michael Rommel'
'Takeo Fukuzumi'
'Jeffrey W. Bode'

_publ_section_title
;
 Cyclic Ketimines as Superior Electrophiles for NHC-Catalyzed Homoenolate
 Additions with Broad Scope and Low Catalyst Loadings
;
_journal_name_full 'Journal of the American Chemical Society'
_journal_page_first 17266
_journal_page_last 17267
_journal_paper_doi 10.1021/ja807937m
_journal_volume 130
_journal_year 2008
_chemical_absolute_configuration syn
_chemical_formula_sum 'C17 H15 N O3 S'
_chemical_formula_weight 313.36
_space_group_IT_number 19
_symmetry_cell_setting orthorhombic
_symmetry_Int_Tables_number 19
_symmetry_space_group_name_Hall 'P 2ac 2ab'
_symmetry_space_group_name_H-M 'P 21 21 21'
_atom_sites_solution_hydrogens geom
_atom_sites_solution_primary direct
_audit_creation_method SHELXL-97
_cell_angle_alpha 90.00
_cell_angle_beta 90.00
_cell_angle_gamma 90.00
_cell_formula_units_Z 4
_cell_length_a 7.2823(5)
_cell_length_b 8.0024(6)
_cell_length_c 24.6320(17)
_cell_measurement_temperature 143(1)
_cell_volume 1435.45(18)
_computing_data_collection 'CrystalClear (Rigaku, 1999)'
_computing_data_reduction 'CrystalClear (Rigaku, 1999)'
_computing_structure_refinement 'SHELXL-97 (Sheldrick, 1997)'
_computing_structure_solution 'SIR97 (Altomare, 1999)'
_diffrn_ambient_temperature 143(1)
_diffrn_measured_fraction_theta_full 0.989
_diffrn_measured_fraction_theta_max 0.989
_diffrn_measurement_device 'CCD Area Detector'
_diffrn_measurement_device_type 'Rigaku Mercury'
_diffrn_measurement_method 'phi and omega rotations'
_diffrn_radiation_monochromator graphite
_diffrn_radiation_source 'rotating anode'
_diffrn_radiation_type MoK\a
_diffrn_radiation_wavelength 0.71073
_diffrn_reflns_av_R_equivalents 0.0000
_diffrn_reflns_av_sigmaI/netI 0.0116
_diffrn_reflns_limit_h_max 6
_diffrn_reflns_limit_h_min -8
_diffrn_reflns_limit_k_max 9
_diffrn_reflns_limit_k_min -8
_diffrn_reflns_limit_l_max 28
_diffrn_reflns_limit_l_min -23
_diffrn_reflns_number 9538
_diffrn_reflns_theta_full 24.04
_diffrn_reflns_theta_max 24.04
_diffrn_reflns_theta_min 2.68
_exptl_absorpt_coefficient_mu 0.238
_exptl_absorpt_correction_T_max 1.0000
_exptl_absorpt_correction_T_min 0.9408
_exptl_absorpt_correction_type multi-scan
_exptl_absorpt_process_details
;  Shape and scale corrections using equivalent reflections.
   Shape function based on spherical harmonics.
   Highest even and odd order for spherical harmonics:  4  and  3
   Laue group:  mmm
   Friedel opposites are equivalent.
;
_exptl_crystal_density_diffrn 1.450
_exptl_crystal_F_000 656
_exptl_crystal_size_max 0.18
_exptl_crystal_size_mid 0.15
_exptl_crystal_size_min 0.07
_refine_diff_density_max 0.281
_refine_diff_density_min -0.351
_refine_diff_density_rms 0.055
_refine_ls_abs_structure_details 'Flack H D (1983), Acta Cryst. A39, 876-881'
_refine_ls_abs_structure_Flack 0.12(7)
_refine_ls_extinction_method none
_refine_ls_goodness_of_fit_ref 1.122
_refine_ls_hydrogen_treatment constr
_refine_ls_matrix_type full
_refine_ls_number_parameters 201
_refine_ls_number_reflns 9538
_refine_ls_number_restraints 0
_refine_ls_restrained_S_all 1.122
_refine_ls_R_factor_all 0.0480
_refine_ls_R_factor_gt 0.0442
_refine_ls_shift/su_max 0.001
_refine_ls_shift/su_mean 0.000
_refine_ls_structure_factor_coef Fsqd
_refine_ls_weighting_details 'calc w=1/[\s^2^(Fo^2^)+(0.0594P)^2^+1.1238P] where P=(Fo^2^+2Fc^2^)/3'
_refine_ls_weighting_scheme calc
_refine_ls_wR_factor_gt 0.1184
_refine_ls_wR_factor_ref 0.1215
_reflns_number_gt 8985
_reflns_number_total 9538
_reflns_threshold_expression >2sigma(I)
_cod_data_source_file ja807937m_si_002.cif
_cod_data_source_block shelxl
_cod_original_sg_symbol_H-M 'P 21 21 21 '
_cod_database_code 4108903

loop_
_symmetry_equiv_pos_as_xyz
'x, y, z'
'x+1/2, -y+1/2, -z'
'-x, y+1/2, -z+1/2'
'-x+1/2, -y, z+1/2'

loop_
_atom_site_label
_atom_site_type_symbol
_atom_site_fract_x
_atom_site_fract_y
_atom_site_fract_z
_atom_site_U_iso_or_equiv
_atom_site_adp_type
_atom_site_occupancy
_atom_site_symmetry_multiplicity
_atom_site_calc_flag
_atom_site_refinement_flags
C1 C 0.5063(3) 0.0747(3) 0.83456(7) 0.0257(5) Uani 1 1 d .
C2 C 0.3393(3) 0.1756(3) 0.81753(7) 0.0259(5) Uani 1 1 d .
H2A H 0.2272 0.1118 0.8223 0.035 Uiso 1 1 calc R
H2B H 0.3487 0.2103 0.7799 0.035 Uiso 1 1 calc R
C3 C 0.3441(3) 0.3284(3) 0.85615(7) 0.0227(5) Uani 1 1 d .
H3 H 0.3037 0.2891 0.8919 0.030 Uiso 1 1 calc R
C4 C 0.5558(3) 0.3633(3) 0.86041(7) 0.0213(4) Uani 1 1 d .
C5 C 0.6208(3) 0.4342(2) 0.91463(7) 0.0205(4) Uani 1 1 d .
C6 C 0.5841(3) 0.5907(3) 0.93626(7) 0.0259(5) Uani 1 1 d .
H6 H 0.5109 0.6662 0.9174 0.034 Uiso 1 1 calc R
C7 C 0.6580(3) 0.6340(3) 0.98658(7) 0.0283(5) Uani 1 1 d .
H7 H 0.6308 0.7377 1.0016 0.038 Uiso 1 1 calc R
C8 C 0.7728(3) 0.5233(3) 1.01485(7) 0.0292(5) Uani 1 1 d .
H8 H 0.8191 0.5534 1.0486 0.039 Uiso 1 1 calc R
C9 C 0.8176(3) 0.3693(3) 0.99277(7) 0.0269(5) Uani 1 1 d .
H9 H 0.8974 0.2966 1.0104 0.036 Uiso 1 1 calc R
C10 C 0.7385(3) 0.3277(2) 0.94304(7) 0.0235(5) Uani 1 1 d .
C11 C 0.2254(3) 0.4784(2) 0.84174(7) 0.0222(4) Uani 1 1 d .
C12 C 0.2010(3) 0.5332(2) 0.78841(7) 0.0246(5) Uani 1 1 d .
H12 H 0.2549 0.4745 0.7600 0.033 Uiso 1 1 calc R
C13 C 0.0968(3) 0.6751(3) 0.77748(8) 0.0265(5) Uani 1 1 d .
H13 H 0.0818 0.7106 0.7418 0.035 Uiso 1 1 calc R
C14 C 0.0148(3) 0.7645(3) 0.81956(8) 0.0310(5) Uani 1 1 d .
H14 H -0.0527 0.8606 0.8122 0.041 Uiso 1 1 calc R
C15 C 0.0351(3) 0.7085(3) 0.87266(8) 0.0285(5) Uani 1 1 d .
H15 H -0.0205 0.7664 0.9010 0.038 Uiso 1 1 calc R
C16 C 0.1382(3) 0.5665(3) 0.88353(7) 0.0243(5) Uani 1 1 d .
H16 H 0.1495 0.5293 0.9191 0.032 Uiso 1 1 calc R
C17 C 0.6348(3) 0.4681(2) 0.81341(7) 0.0269(5) Uani 1 1 d .
H17A H 0.5941 0.4225 0.7794 0.040 Uiso 1 1 calc R
H17B H 0.7665 0.4656 0.8149 0.040 Uiso 1 1 calc R
H17C H 0.5930 0.5814 0.8166 0.040 Uiso 1 1 calc R
N1 N 0.6290(2) 0.18850(19) 0.85882(6) 0.0216(4) Uani 1 1 d .
O1 O 0.5348(2) -0.07356(17) 0.82932(5) 0.0331(4) Uani 1 1 d .
O2 O 0.96420(19) 0.13909(19) 0.88592(5) 0.0330(4) Uani 1 1 d .
O3 O 0.7207(2) -0.00405(17) 0.93720(5) 0.0348(4) Uani 1 1 d .
S1 S 0.78130(7) 0.14077(6) 0.907495(18) 0.02368(13) Uani 1 1 d .

loop_
_atom_site_aniso_label
_atom_site_aniso_U_11
_atom_site_aniso_U_22
_atom_site_aniso_U_33
_atom_site_aniso_U_23
_atom_site_aniso_U_13
_atom_site_aniso_U_12
C1 0.0293(12) 0.0226(11) 0.0253(10) -0.0016(8) 0.0049(9) -0.0007(10)
C2 0.0204(11) 0.0252(12) 0.0323(11) -0.0040(8) -0.0021(8) -0.0028(10)
C3 0.0270(11) 0.0226(12) 0.0187(9) 0.0006(8) 0.0014(8) 0.0012(9)
C4 0.0247(11) 0.0153(10) 0.0239(9) -0.0026(8) 0.0015(8) 0.0025(10)
C5 0.0177(10) 0.0196(11) 0.0243(10) 0.0028(8) 0.0026(8) -0.0043(9)
C6 0.0299(13) 0.0205(11) 0.0272(10) 0.0010(8) -0.0013(9) 0.0039(9)
C7 0.0334(12) 0.0250(12) 0.0266(10) -0.0018(9) 0.0025(8) -0.0043(11)
C8 0.0355(13) 0.0308(13) 0.0214(10) -0.0013(8) -0.0014(9) -0.0046(11)
C9 0.0242(12) 0.0320(12) 0.0245(10) 0.0061(9) -0.0022(8) 0.0021(11)
C10 0.0221(11) 0.0227(11) 0.0257(10) 0.0028(8) 0.0061(8) 0.0008(9)
C11 0.0191(10) 0.0207(11) 0.0268(10) -0.0033(8) -0.0004(8) -0.0001(9)
C12 0.0247(11) 0.0233(12) 0.0257(10) -0.0020(8) 0.0001(9) -0.0009(10)
C13 0.0272(12) 0.0247(12) 0.0276(10) 0.0058(8) -0.0073(9) -0.0026(10)
C14 0.0282(12) 0.0233(12) 0.0415(12) -0.0028(9) -0.0057(10) 0.0005(11)
C15 0.0255(12) 0.0248(12) 0.0353(11) -0.0060(9) -0.0006(9) 0.0047(10)
C16 0.0273(11) 0.0227(11) 0.0228(10) -0.0019(8) -0.0018(9) 0.0016(11)
C17 0.0304(12) 0.0237(12) 0.0265(10) 0.0018(8) 0.0012(9) -0.0020(10)
N1 0.0245(9) 0.0136(9) 0.0266(8) 0.0001(6) -0.0005(7) -0.0009(8)
O1 0.0393(10) 0.0158(8) 0.0441(8) -0.0052(6) 0.0009(7) 0.0026(7)
O2 0.0237(8) 0.0280(8) 0.0472(8) -0.0043(7) 0.0025(6) 0.0038(8)
O3 0.0430(10) 0.0223(8) 0.0391(8) 0.0099(6) 0.0001(7) 0.0023(8)
S1 0.0222(2) 0.0182(3) 0.0306(3) 0.0016(2) 0.0012(2) 0.0026(2)

loop_
_atom_type_symbol
_atom_type_description
_atom_type_scat_dispersion_real
_atom_type_scat_dispersion_imag
_atom_type_scat_source
C C 0.0033 0.0016 'International Tables Vol C Tables 4.2.6.8 and 6.1.1.4'
H H 0.0000 0.0000 'International Tables Vol C Tables 4.2.6.8 and 6.1.1.4'
N N 0.0061 0.0033 'International Tables Vol C Tables 4.2.6.8 and 6.1.1.4'
O O 0.0106 0.0060 'International Tables Vol C Tables 4.2.6.8 and 6.1.1.4'
S S 0.1246 0.1234 'International Tables Vol C Tables 4.2.6.8 and 6.1.1.4'

loop_
_geom_angle_atom_site_label_1
_geom_angle_atom_site_label_2
_geom_angle_atom_site_label_3
_geom_angle
O1 C1 N1 124.7(2)
O1 C1 C2 128.9(2)
N1 C1 C2 106.32(17)
C1 C2 C3 103.41(15)
C11 C3 C2 117.80(15)
C11 C3 C4 115.67(17)
C2 C3 C4 101.75(15)
N1 C4 C5 105.04(15)
N1 C4 C17 110.84(14)
C5 C4 C17 109.85(16)
N1 C4 C3 100.44(16)
C5 C4 C3 115.42(15)
C17 C4 C3 114.40(16)
C6 C5 C10 118.47(17)
C6 C5 C4 127.71(17)
C10 C5 C4 113.72(17)
C5 C6 C7 119.41(18)
C6 C7 C8 120.9(2)
C9 C8 C7 120.47(18)
C8 C9 C10 117.38(19)
C9 C10 C5 123.25(19)
C9 C10 S1 124.51(15)
C5 C10 S1 112.20(14)
C12 C11 C16 118.40(19)
C12 C11 C3 122.67(17)
C16 C11 C3 118.93(16)
C13 C12 C11 120.51(18)
C12 C13 C14 120.56(18)
C15 C14 C13 119.2(2)
C16 C15 C14 120.19(19)
C15 C16 C11 121.06(18)
C1 N1 C4 112.92(16)
C1 N1 S1 125.12(14)
C4 N1 S1 115.42(12)
O2 S1 O3 117.75(9)
O2 S1 N1 110.58(8)
O3 S1 N1 110.10(9)
O2 S1 C10 110.90(9)
O3 S1 C10 112.12(8)
N1 S1 C10 92.57(9)

loop_
_geom_bond_atom_site_label_1
_geom_bond_atom_site_label_2
_geom_bond_distance
C1 O1 1.211(2)
C1 N1 1.409(3)
C1 C2 1.519(3)
C2 C3 1.549(3)
C3 C11 1.521(3)
C3 C4 1.570(3)
C4 N1 1.498(2)
C4 C5 1.526(2)
C4 C17 1.541(3)
C5 C6 1.387(3)
C5 C10 1.397(3)
C6 C7 1.395(3)
C7 C8 1.403(3)
C8 C9 1.386(3)
C9 C10 1.394(3)
C10 S1 1.7611(19)
C11 C12 1.396(3)
C11 C16 1.400(3)
C12 C13 1.392(3)
C13 C14 1.394(3)
C14 C15 1.391(3)
C15 C16 1.388(3)
N1 S1 1.6775(16)
O2 S1 1.4342(14)
O3 S1 1.4400(14)
